data_4065818
loop_
_publ_author_name
'Chaplin, Adrian B.'
'Tonner, Ralf'
'Weller, Andrew S.'

_publ_section_title
;
 Isolation of a Low-Coordinate Rhodium Phosphine Complex Formed by
 C&#x2212;C Bond Activation of Biphenylene
;
_journal_issue 12
_journal_name_full Organometallics
_journal_page_first 2710
_journal_paper_doi 10.1021/om100149w
_journal_volume 29
_journal_year 2010
_chemical_formula_moiety 'C30 H50 P2 Rh, C32 H12 B F24'
_chemical_formula_sum 'C62 H62 B F24 P2 Rh'
_chemical_formula_weight 1438.78
_chemical_melting_point ?
_space_group_IT_number 14
_symmetry_cell_setting monoclinic
_symmetry_space_group_name_Hall '-P 2ybc'
_symmetry_space_group_name_H-M 'P 1 21/c 1'
_atom_sites_solution_hydrogens geom
_atom_sites_solution_primary direct
_atom_sites_solution_secondary difmap
_audit_creation_method SHELXL-97
_cell_angle_alpha 90.00
_cell_angle_beta 95.2976(3)
_cell_angle_gamma 90.00
_cell_formula_units_Z 8
_cell_length_a 19.02270(10)
_cell_length_b 17.98810(10)
_cell_length_c 37.6171(3)
_cell_measurement_reflns_used 27794
_cell_measurement_temperature 150(2)
_cell_measurement_theta_max 27.485
_cell_measurement_theta_min 5.097
_cell_volume 12816.92(14)
_computing_cell_refinement 'Denzo/Scalepack (Otwinowski & Minor 1997)'
_computing_data_collection 'Collect (Nonius BV, 1997-2000)'
_computing_data_reduction 'Denzo/Scalepack (Otwinowski & Minor 1997)'
_computing_molecular_graphics 'ORTEP3 (Farrugia, 1997)'
_computing_publication_material 'Bruker SHELXTL'
_computing_structure_refinement 'SHELXL-97 (Sheldrick, 2008)'
_computing_structure_solution 'SIR2004 (Burla et al., 2005)'
_diffrn_ambient_temperature 150(2)
_diffrn_detector_area_resol_mean 9
_diffrn_measured_fraction_theta_full 0.989
_diffrn_measured_fraction_theta_max 0.989
_diffrn_measurement_device '95mm CCD camera on \k-goniostat'
_diffrn_measurement_device_type KappaCCD
_diffrn_measurement_method CCD
_diffrn_radiation_monochromator 'horizonally mounted graphite crystal'
_diffrn_radiation_source 'fine-focus sealed tube'
_diffrn_radiation_type MoK\a
_diffrn_radiation_wavelength 0.71073
_diffrn_reflns_av_R_equivalents 0.0511
_diffrn_reflns_av_sigmaI/netI 0.0779
_diffrn_reflns_limit_h_max 23
_diffrn_reflns_limit_h_min -23
_diffrn_reflns_limit_k_max 22
_diffrn_reflns_limit_k_min -22
_diffrn_reflns_limit_l_max 46
_diffrn_reflns_limit_l_min -47
_diffrn_reflns_number 48234
_diffrn_reflns_theta_full 26.37
_diffrn_reflns_theta_max 26.37
_diffrn_reflns_theta_min 5.10
_exptl_absorpt_coefficient_mu 0.425
_exptl_absorpt_correction_T_max 1.0
_exptl_absorpt_correction_T_min 0.410
_exptl_absorpt_correction_type multi-scan
_exptl_absorpt_process_details 'Denzo/Scalepack (Otwinowski & Minor 1997)'
_exptl_crystal_colour yellow
_exptl_crystal_density_diffrn 1.491
_exptl_crystal_density_meas ?
_exptl_crystal_density_method 'not measured'
_exptl_crystal_description plate
_exptl_crystal_F_000 5840
_exptl_crystal_size_max 0.42
_exptl_crystal_size_mid 0.28
_exptl_crystal_size_min 0.11
_refine_diff_density_max 1.098
_refine_diff_density_min -0.511
_refine_diff_density_rms 0.074
_refine_ls_extinction_method none
_refine_ls_goodness_of_fit_ref 1.046
_refine_ls_hydrogen_treatment constr
_refine_ls_matrix_type full
_refine_ls_number_parameters 2023
_refine_ls_number_reflns 25931
_refine_ls_number_restraints 2213
_refine_ls_restrained_S_all 1.221
_refine_ls_R_factor_all 0.1059
_refine_ls_R_factor_gt 0.0581
_refine_ls_shift/su_max 0.006
_refine_ls_shift/su_mean 0.000
_refine_ls_structure_factor_coef Fsqd
_refine_ls_weighting_details 'calc w=1/[\s^2^(Fo^2^)+(0.0838P)^2^+3.4037P] where P=(Fo^2^+2Fc^2^)/3'
_refine_ls_weighting_scheme calc
_refine_ls_wR_factor_gt 0.1444
_refine_ls_wR_factor_ref 0.1659
_reflns_number_gt 16063
_reflns_number_total 25931
_reflns_threshold_expression >2sigma(I)
_cod_data_source_file om100149w_si_002.cif
_cod_data_source_block 3
_cod_depositor_comments
;
The following automatic conversions were performed:

'_chemical_melting_point' value 'not measured' was changed to '?' -
the value is undefined or not given.

'_symmetry_cell_setting' value
'Monoclinic' changed to 'monoclinic' according to
/home/saulius/struct/CIF-dictionaries/cif_core.dic dictionary named
'cif_core.dic' version 2.4.1 from 2010-06-29.

Automatic conversion script
Id: cif_fix_values 1715 2011-07-08 13:25:40Z adriana 

The following automatic conversions were performed:

'_exptl_crystal_density_meas' value 'not measured' was changed to '?'
- the value is perceived as not measured.

Automatic conversion script
Id: cif_fix_values 3008 2015-01-20 13:52:24Z robertas 
;
_cod_original_sg_symbol_H-M P2(1)/c
_cod_database_code 4065818

loop_
_symmetry_equiv_pos_as_xyz
'x, y, z'
'-x, y+1/2, -z+1/2'
'-x, -y, -z'
'x, -y-1/2, z-1/2'

loop_
_atom_site_label
_atom_site_type_symbol
_atom_site_fract_x
_atom_site_fract_y
_atom_site_fract_z
_atom_site_U_iso_or_equiv
_atom_site_adp_type
_atom_site_occupancy
_atom_site_symmetry_multiplicity
_atom_site_calc_flag
_atom_site_refinement_flags
_atom_site_disorder_assembly
_atom_site_disorder_group
Rh1 Rh 0.475654(18) 0.528022(18) 0.129906(8) 0.03409(11) Uani 1 1 d . . .
P1 P 0.38204(6) 0.51659(6) 0.16640(3) 0.0401(3) Uani 1 1 d . . .
P2 P 0.57207(6) 0.52282(6) 0.09511(3) 0.0365(3) Uani 1 1 d . . .
C1 C 0.4065(2) 0.5526(2) 0.08863(11) 0.0388(10) Uani 1 1 d . . .
C2 C 0.3647(3) 0.5013(3) 0.06827(12) 0.0488(12) Uani 1 1 d . . .
H2 H 0.3684 0.4496 0.0732 0.059 Uiso 1 1 calc R . .
C3 C 0.3171(3) 0.5278(3) 0.04045(13) 0.0581(14) Uani 1 1 d . . .
H3 H 0.2885 0.4936 0.0263 0.070 Uiso 1 1 calc R . .
C4 C 0.3112(3) 0.6022(4) 0.03336(14) 0.0613(15) Uani 1 1 d . . .
H4 H 0.2785 0.6190 0.0145 0.074 Uiso 1 1 calc R . .
C5 C 0.3519(3) 0.6527(3) 0.05312(12) 0.0524(13) Uani 1 1 d . . .
H5 H 0.3476 0.7042 0.0477 0.063 Uiso 1 1 calc R . .
C6 C 0.3999(2) 0.6289(3) 0.08132(11) 0.0423(11) Uani 1 1 d . . .
C7 C 0.4449(2) 0.6763(2) 0.10557(11) 0.0403(10) Uani 1 1 d . . .
C8 C 0.4488(3) 0.7539(3) 0.10401(13) 0.0489(12) Uani 1 1 d . . .
H8 H 0.4209 0.7804 0.0860 0.059 Uiso 1 1 calc R . .
C9 C 0.4934(3) 0.7919(3) 0.12885(13) 0.0516(13) Uani 1 1 d . . .
H9 H 0.4968 0.8445 0.1276 0.062 Uiso 1 1 calc R . .
C10 C 0.5327(3) 0.7539(3) 0.15528(13) 0.0502(12) Uani 1 1 d . . .
H10 H 0.5627 0.7807 0.1724 0.060 Uiso 1 1 calc R . .
C11 C 0.5295(2) 0.6769(2) 0.15749(12) 0.0423(11) Uani 1 1 d . . .
H11 H 0.5568 0.6510 0.1760 0.051 Uiso 1 1 calc R . .
C12 C 0.4856(2) 0.6381(2) 0.13217(11) 0.0365(10) Uani 1 1 d . . .
C13 C 0.3602(3) 0.4184(3) 0.15553(13) 0.0500(12) Uani 1 1 d . . .
H13 H 0.3251 0.4192 0.1340 0.060 Uiso 1 1 calc R . .
C14 C 0.4274(3) 0.3811(3) 0.14386(14) 0.0552(13) Uani 1 1 d . . .
H14A H 0.4627 0.3769 0.1645 0.083 Uiso 1 1 calc R . .
H14B H 0.4466 0.4114 0.1253 0.083 Uiso 1 1 calc R . .
H14C H 0.4157 0.3315 0.1344 0.083 Uiso 1 1 calc R . .
C15 C 0.3282(4) 0.3709(3) 0.18339(16) 0.0770(18) Uani 1 1 d . . .
H15A H 0.3164 0.3217 0.1733 0.115 Uiso 1 1 calc R . .
H15B H 0.2853 0.3948 0.1904 0.115 Uiso 1 1 calc R . .
H15C H 0.3624 0.3655 0.2044 0.115 Uiso 1 1 calc R . .
C16 C 0.4039(3) 0.5208(3) 0.21526(12) 0.0567(13) Uani 1 1 d . . .
H16 H 0.3638 0.4976 0.2266 0.068 Uiso 1 1 calc R . .
C17 C 0.4702(3) 0.4752(4) 0.22671(15) 0.087(2) Uani 1 1 d . . .
H17A H 0.5098 0.4935 0.2142 0.131 Uiso 1 1 calc R . .
H17B H 0.4616 0.4228 0.2207 0.131 Uiso 1 1 calc R . .
H17C H 0.4818 0.4802 0.2525 0.131 Uiso 1 1 calc R . .
C18 C 0.4104(5) 0.5992(4) 0.22834(17) 0.110(3) Uani 1 1 d . . .
H18A H 0.4242 0.5993 0.2541 0.164 Uiso 1 1 calc R . .
H18B H 0.3649 0.6245 0.2235 0.164 Uiso 1 1 calc R . .
H18C H 0.4463 0.6252 0.2160 0.164 Uiso 1 1 calc R . .
C19 C 0.2982(3) 0.5676(3) 0.15421(17) 0.0670(16) Uani 1 1 d . . .
H19 H 0.2866 0.5573 0.1282 0.080 Uiso 1 1 calc R . .
C20 C 0.2351(3) 0.5393(4) 0.17194(19) 0.0837(19) Uani 1 1 d . . .
H20A H 0.2420 0.5494 0.1976 0.126 Uiso 1 1 calc R . .
H20B H 0.2302 0.4857 0.1680 0.126 Uiso 1 1 calc R . .
H20C H 0.1923 0.5646 0.1617 0.126 Uiso 1 1 calc R . .
C21 C 0.3055(4) 0.6501(4) 0.1567(2) 0.090(2) Uani 1 1 d . . .
H21A H 0.2693 0.6736 0.1401 0.135 Uiso 1 1 calc R . .
H21B H 0.3524 0.6647 0.1505 0.135 Uiso 1 1 calc R . .
H21C H 0.2995 0.6661 0.1811 0.135 Uiso 1 1 calc R . .
C22 C 0.5843(3) 0.4313(3) 0.07369(13) 0.0495(12) Uani 1 1 d . . .
H22 H 0.6272 0.4353 0.0603 0.059 Uiso 1 1 calc R . .
C23 C 0.5967(3) 0.3665(3) 0.10024(15) 0.0625(14) Uani 1 1 d . . .
H23A H 0.5563 0.3622 0.1145 0.094 Uiso 1 1 calc R . .
H23B H 0.6397 0.3759 0.1161 0.094 Uiso 1 1 calc R . .
H23C H 0.6022 0.3202 0.0871 0.094 Uiso 1 1 calc R . .
C24 C 0.5216(3) 0.4163(3) 0.04631(16) 0.0727(17) Uani 1 1 d . . .
H24A H 0.5349 0.3792 0.0291 0.109 Uiso 1 1 calc R . .
H24B H 0.5078 0.4626 0.0338 0.109 Uiso 1 1 calc R . .
H24C H 0.4819 0.3976 0.0585 0.109 Uiso 1 1 calc R . .
C25 C 0.6479(2) 0.5385(3) 0.12828(12) 0.0436(11) Uani 1 1 d . . .
H25 H 0.6495 0.5934 0.1327 0.052 Uiso 1 1 calc R . .
C26 C 0.6339(3) 0.5029(3) 0.16392(13) 0.0579(14) Uani 1 1 d . . .
H26A H 0.6384 0.4488 0.1622 0.087 Uiso 1 1 calc R . .
H26B H 0.5860 0.5155 0.1696 0.087 Uiso 1 1 calc R . .
H26C H 0.6682 0.5216 0.1828 0.087 Uiso 1 1 calc R . .
C27 C 0.7196(3) 0.5182(3) 0.11690(15) 0.0574(13) Uani 1 1 d . . .
H27A H 0.7560 0.5288 0.1364 0.086 Uiso 1 1 calc R . .
H27B H 0.7289 0.5474 0.0958 0.086 Uiso 1 1 calc R . .
H27C H 0.7205 0.4651 0.1110 0.086 Uiso 1 1 calc R . .
C28 C 0.5794(3) 0.5906(3) 0.05842(12) 0.0474(12) Uani 1 1 d . . .
H28 H 0.5301 0.5992 0.0477 0.057 Uiso 1 1 calc R . .
C29 C 0.6203(3) 0.5669(3) 0.02814(15) 0.0710(16) Uani 1 1 d . . .
H29A H 0.6188 0.6064 0.0102 0.106 Uiso 1 1 calc R . .
H29B H 0.5994 0.5215 0.0173 0.106 Uiso 1 1 calc R . .
H29C H 0.6694 0.5572 0.0371 0.106 Uiso 1 1 calc R . .
C30 C 0.6066(3) 0.6670(3) 0.07199(13) 0.0510(12) Uani 1 1 d . . .
H30A H 0.6571 0.6636 0.0797 0.076 Uiso 1 1 calc R . .
H30B H 0.5809 0.6824 0.0922 0.076 Uiso 1 1 calc R . .
H30C H 0.5990 0.7036 0.0527 0.076 Uiso 1 1 calc R . .
Rh2 Rh 0.968814(19) 0.12587(2) 0.127051(9) 0.04073(12) Uani 1 1 d . A .
P11 P 1.07776(7) 0.12036(7) 0.16248(3) 0.0517(3) Uani 1 1 d D . .
P12 P 0.85756(7) 0.14603(8) 0.09526(4) 0.0560(4) Uani 1 1 d D . .
C101 C 1.0168(2) 0.1171(3) 0.08290(11) 0.0446(11) Uani 1 1 d . . .
C102 C 1.0417(3) 0.1763(3) 0.06390(13) 0.0558(13) Uani 1 1 d . A .
H102 H 1.0359 0.2259 0.0718 0.067 Uiso 1 1 calc R . .
C103 C 1.0745(3) 0.1626(4) 0.03376(15) 0.0784(18) Uani 1 1 d . . .
H103 H 1.0921 0.2031 0.0210 0.094 Uiso 1 1 calc R A .
C104 C 1.0826(4) 0.0915(4) 0.02153(16) 0.086(2) Uani 1 1 d . A .
H104 H 1.1054 0.0831 0.0005 0.104 Uiso 1 1 calc R . .
C105 C 1.0573(3) 0.0315(3) 0.04004(14) 0.0667(16) Uani 1 1 d . . .
H105 H 1.0628 -0.0177 0.0316 0.080 Uiso 1 1 calc R A .
C106 C 1.0238(2) 0.0436(3) 0.07096(12) 0.0480(12) Uani 1 1 d . A .
C107 C 0.9939(3) -0.0126(3) 0.09294(12) 0.0479(12) Uani 1 1 d . . .
C108 C 0.9938(3) -0.0894(3) 0.08762(16) 0.0672(16) Uani 1 1 d . A .
H108 H 1.0155 -0.1100 0.0681 0.081 Uiso 1 1 calc R . .
C109 C 0.9619(4) -0.1359(3) 0.11100(19) 0.0786(19) Uani 1 1 d . . .
H109 H 0.9613 -0.1881 0.1072 0.094 Uiso 1 1 calc R A .
C110 C 0.9316(3) -0.1068(3) 0.13921(17) 0.0729(17) Uani 1 1 d . A .
H110 H 0.9105 -0.1392 0.1551 0.087 Uiso 1 1 calc R . .
C111 C 0.9309(3) -0.0306(3) 0.14526(14) 0.0561(13) Uani 1 1 d . . .
H111 H 0.9091 -0.0108 0.1649 0.067 Uiso 1 1 calc R A .
C112 C 0.9625(3) 0.0162(3) 0.12209(12) 0.0456(11) Uani 1 1 d . A .
C113 C 1.0978(4) 0.2200(3) 0.1575(2) 0.072(2) Uani 0.718(6) 1 d PDU A 1
H113 H 1.1214 0.2235 0.1349 0.087 Uiso 0.718(6) 1 calc PR A 1
C114 C 1.0309(4) 0.2681(4) 0.1511(2) 0.075(2) Uani 0.718(6) 1 d PDU A 1
H11A H 1.0046 0.2666 0.1723 0.113 Uiso 0.718(6) 1 calc PR A 1
H11B H 1.0011 0.2488 0.1305 0.113 Uiso 0.718(6) 1 calc PR A 1
H11C H 1.0443 0.3195 0.1464 0.113 Uiso 0.718(6) 1 calc PR A 1
C115 C 1.1496(4) 0.2540(4) 0.1860(2) 0.090(3) Uani 0.718(6) 1 d PDU A 1
H11D H 1.1612 0.3047 0.1790 0.136 Uiso 0.718(6) 1 calc PR A 1
H11E H 1.1928 0.2240 0.1887 0.136 Uiso 0.718(6) 1 calc PR A 1
H11F H 1.1284 0.2553 0.2088 0.136 Uiso 0.718(6) 1 calc PR A 1
C313 C 1.1245(8) 0.2125(5) 0.1723(4) 0.060(4) Uani 0.282(6) 1 d PDU A 2
H313 H 1.1697 0.2009 0.1869 0.073 Uiso 0.282(6) 1 calc PR A 2
C314 C 1.1443(10) 0.2486(7) 0.1380(4) 0.073(5) Uani 0.282(6) 1 d PDU A 2
H31A H 1.1036 0.2760 0.1267 0.110 Uiso 0.282(6) 1 calc PR A 2
H31B H 1.1583 0.2101 0.1216 0.110 Uiso 0.282(6) 1 calc PR A 2
H31C H 1.1837 0.2830 0.1436 0.110 Uiso 0.282(6) 1 calc PR A 2
C315 C 1.0834(10) 0.2638(6) 0.1943(4) 0.071(5) Uani 0.282(6) 1 d PDU A 2
H31D H 1.1105 0.3094 0.1996 0.107 Uiso 0.282(6) 1 calc PR A 2
H31E H 1.0747 0.2391 0.2167 0.107 Uiso 0.282(6) 1 calc PR A 2
H31F H 1.0382 0.2762 0.1810 0.107 Uiso 0.282(6) 1 calc PR A 2
C116 C 1.0682(4) 0.0949(5) 0.20896(16) 0.085(2) Uani 0.718(6) 1 d PDU A 1
H116 H 1.0471 0.0439 0.2076 0.102 Uiso 0.718(6) 1 calc PR A 1
C117 C 1.0144(5) 0.1427(6) 0.2262(2) 0.107(3) Uani 0.718(6) 1 d PDU A 1
H11G H 1.0047 0.1208 0.2491 0.160 Uiso 0.718(6) 1 calc PR A 1
H11H H 0.9705 0.1451 0.2104 0.160 Uiso 0.718(6) 1 calc PR A 1
H11I H 1.0333 0.1930 0.2302 0.160 Uiso 0.718(6) 1 calc PR A 1
C118 C 1.1370(5) 0.0864(7) 0.23346(19) 0.096(3) Uani 0.718(6) 1 d PDU A 1
H11J H 1.1610 0.1346 0.2359 0.144 Uiso 0.718(6) 1 calc PR A 1
H11K H 1.1677 0.0502 0.2231 0.144 Uiso 0.718(6) 1 calc PR A 1
H11L H 1.1260 0.0691 0.2570 0.144 Uiso 0.718(6) 1 calc PR A 1
C316 C 1.0509(9) 0.0872(8) 0.2065(3) 0.089(4) Uani 0.282(6) 1 d PDU A 2
H316 H 1.0425 0.0325 0.2042 0.106 Uiso 0.282(6) 1 calc PR A 2
C317 C 0.9815(10) 0.1222(17) 0.2158(5) 0.111(7) Uani 0.282(6) 1 d PDU A 2
H31G H 0.9727 0.1081 0.2401 0.167 Uiso 0.282(6) 1 calc PR A 2
H31H H 0.9427 0.1044 0.1990 0.167 Uiso 0.282(6) 1 calc PR A 2
H31I H 0.9848 0.1764 0.2141 0.167 Uiso 0.282(6) 1 calc PR A 2
C318 C 1.1080(13) 0.098(2) 0.2374(3) 0.100(6) Uani 0.282(6) 1 d PDU A 2
H31J H 1.1358 0.1426 0.2330 0.150 Uiso 0.282(6) 1 calc PR A 2
H31K H 1.1390 0.0547 0.2394 0.150 Uiso 0.282(6) 1 calc PR A 2
H31L H 1.0858 0.1046 0.2597 0.150 Uiso 0.282(6) 1 calc PR A 2
C119 C 1.1486(4) 0.0637(3) 0.1453(3) 0.079(2) Uani 0.718(6) 1 d PDU A 1
H119 H 1.1396 0.0644 0.1187 0.095 Uiso 0.718(6) 1 calc PR A 1
C120 C 1.2239(3) 0.0891(5) 0.1537(3) 0.089(3) Uani 0.718(6) 1 d PDU A 1
H12A H 1.2380 0.0819 0.1792 0.134 Uiso 0.718(6) 1 calc PR A 1
H12B H 1.2277 0.1419 0.1477 0.134 Uiso 0.718(6) 1 calc PR A 1
H12C H 1.2550 0.0601 0.1396 0.134 Uiso 0.718(6) 1 calc PR A 1
C121 C 1.1429(4) -0.0186(3) 0.1566(2) 0.070(3) Uani 0.718(6) 1 d PDU A 1
H12D H 1.1679 -0.0501 0.1406 0.106 Uiso 0.718(6) 1 calc PR A 1
H12E H 1.0931 -0.0332 0.1553 0.106 Uiso 0.718(6) 1 calc PR A 1
H12F H 1.1643 -0.0247 0.1812 0.106 Uiso 0.718(6) 1 calc PR A 1
C319 C 1.1520(8) 0.0579(6) 0.1508(5) 0.083(4) Uani 0.282(6) 1 d PDU A 2
H319 H 1.1862 0.0568 0.1727 0.099 Uiso 0.282(6) 1 calc PR A 2
C320 C 1.1924(9) 0.0918(10) 0.1217(5) 0.088(5) Uani 0.282(6) 1 d PDU A 2
H32A H 1.2383 0.0670 0.1214 0.133 Uiso 0.282(6) 1 calc PR A 2
H32B H 1.1998 0.1450 0.1264 0.133 Uiso 0.282(6) 1 calc PR A 2
H32C H 1.1652 0.0853 0.0985 0.133 Uiso 0.282(6) 1 calc PR A 2
C321 C 1.1313(12) -0.0213(6) 0.1439(7) 0.086(6) Uani 0.282(6) 1 d PDU A 2
H32D H 1.1563 -0.0407 0.1243 0.128 Uiso 0.282(6) 1 calc PR A 2
H32E H 1.0803 -0.0242 0.1374 0.128 Uiso 0.282(6) 1 calc PR A 2
H32F H 1.1437 -0.0509 0.1655 0.128 Uiso 0.282(6) 1 calc PR A 2
C122 C 0.8420(4) 0.2442(3) 0.08225(18) 0.061(2) Uani 0.641(7) 1 d PDU A 1
H122 H 0.8830 0.2588 0.0689 0.074 Uiso 0.641(7) 1 calc PR A 1
C123 C 0.8441(5) 0.2961(4) 0.1142(2) 0.072(3) Uani 0.641(7) 1 d PDU A 1
H12G H 0.8428 0.3478 0.1059 0.108 Uiso 0.641(7) 1 calc PR A 1
H12H H 0.8877 0.2876 0.1297 0.108 Uiso 0.641(7) 1 calc PR A 1
H12I H 0.8033 0.2864 0.1276 0.108 Uiso 0.641(7) 1 calc PR A 1
C124 C 0.7759(5) 0.2591(5) 0.0568(2) 0.087(3) Uani 0.641(7) 1 d PDU A 1
H12J H 0.7341 0.2415 0.0677 0.131 Uiso 0.641(7) 1 calc PR A 1
H12K H 0.7798 0.2327 0.0342 0.131 Uiso 0.641(7) 1 calc PR A 1
H12L H 0.7716 0.3126 0.0521 0.131 Uiso 0.641(7) 1 calc PR A 1
C322 C 0.8703(6) 0.2473(4) 0.0940(3) 0.071(4) Uani 0.359(7) 1 d PDU A 2
H322 H 0.8941 0.2555 0.0717 0.086 Uiso 0.359(7) 1 calc PR A 2
C323 C 0.9227(7) 0.2787(6) 0.1234(4) 0.073(4) Uani 0.359(7) 1 d PDU A 2
H32G H 0.9351 0.3297 0.1173 0.109 Uiso 0.359(7) 1 calc PR A 2
H32H H 0.9654 0.2479 0.1256 0.109 Uiso 0.359(7) 1 calc PR A 2
H32I H 0.9012 0.2786 0.1461 0.109 Uiso 0.359(7) 1 calc PR A 2
C324 C 0.8045(7) 0.2948(6) 0.0886(5) 0.084(4) Uani 0.359(7) 1 d PDU A 2
H32J H 0.7781 0.2910 0.1097 0.126 Uiso 0.359(7) 1 calc PR A 2
H32K H 0.7750 0.2774 0.0676 0.126 Uiso 0.359(7) 1 calc PR A 2
H32L H 0.8179 0.3467 0.0852 0.126 Uiso 0.359(7) 1 calc PR A 2
C125 C 0.7993(4) 0.1201(5) 0.1298(2) 0.067(2) Uani 0.641(7) 1 d PDU A 1
H125 H 0.7990 0.0645 0.1295 0.080 Uiso 0.641(7) 1 calc PR A 1
C126 C 0.8309(6) 0.1405(7) 0.16713(18) 0.084(3) Uani 0.641(7) 1 d PDU A 1
H12M H 0.8292 0.1945 0.1702 0.125 Uiso 0.641(7) 1 calc PR A 1
H12N H 0.8800 0.1236 0.1704 0.125 Uiso 0.641(7) 1 calc PR A 1
H12O H 0.8037 0.1164 0.1848 0.125 Uiso 0.641(7) 1 calc PR A 1
C127 C 0.7226(4) 0.1417(8) 0.1231(3) 0.084(3) Uani 0.641(7) 1 d PDU A 1
H12P H 0.6967 0.1232 0.1427 0.126 Uiso 0.641(7) 1 calc PR A 1
H12Q H 0.7025 0.1199 0.1006 0.126 Uiso 0.641(7) 1 calc PR A 1
H12R H 0.7186 0.1959 0.1219 0.126 Uiso 0.641(7) 1 calc PR A 1
C325 C 0.7868(5) 0.1239(8) 0.1235(3) 0.059(3) Uani 0.359(7) 1 d PDU A 2
H325 H 0.7899 0.0689 0.1272 0.071 Uiso 0.359(7) 1 calc PR A 2
C326 C 0.7985(8) 0.1570(12) 0.1608(2) 0.075(5) Uani 0.359(7) 1 d PDU A 2
H32M H 0.7900 0.2107 0.1596 0.113 Uiso 0.359(7) 1 calc PR A 2
H32N H 0.8472 0.1476 0.1707 0.113 Uiso 0.359(7) 1 calc PR A 2
H32O H 0.7658 0.1339 0.1763 0.113 Uiso 0.359(7) 1 calc PR A 2
C327 C 0.7123(4) 0.1373(12) 0.1065(4) 0.055(4) Uani 0.359(7) 1 d PDU A 2
H32P H 0.6784 0.1115 0.1202 0.082 Uiso 0.359(7) 1 calc PR A 2
H32Q H 0.7081 0.1184 0.0819 0.082 Uiso 0.359(7) 1 calc PR A 2
H32R H 0.7022 0.1908 0.1062 0.082 Uiso 0.359(7) 1 calc PR A 2
C128 C 0.8244(6) 0.0915(5) 0.05468(19) 0.077(3) Uani 0.641(7) 1 d PDU A 1
H128 H 0.7756 0.1103 0.0478 0.093 Uiso 0.641(7) 1 calc PR A 1
C129 C 0.8662(7) 0.1087(6) 0.02303(19) 0.078(3) Uani 0.641(7) 1 d PDU A 1
H12S H 0.9158 0.0954 0.0290 0.118 Uiso 0.641(7) 1 calc PR A 1
H12T H 0.8626 0.1618 0.0175 0.118 Uiso 0.641(7) 1 calc PR A 1
H12U H 0.8470 0.0798 0.0023 0.118 Uiso 0.641(7) 1 calc PR A 1
C130 C 0.8166(7) 0.0095(4) 0.0608(3) 0.089(3) Uani 0.641(7) 1 d PDU A 1
H13A H 0.7932 -0.0136 0.0393 0.133 Uiso 0.641(7) 1 calc PR A 1
H13B H 0.7882 0.0014 0.0809 0.133 Uiso 0.641(7) 1 calc PR A 1
H13C H 0.8634 -0.0128 0.0662 0.133 Uiso 0.641(7) 1 calc PR A 1
C328 C 0.8285(9) 0.1141(7) 0.0496(2) 0.070(3) Uani 0.359(7) 1 d PDU A 2
H328 H 0.7805 0.1359 0.0437 0.084 Uiso 0.359(7) 1 calc PR A 2
C329 C 0.8736(11) 0.1419(9) 0.0212(3) 0.066(5) Uani 0.359(7) 1 d PDU A 2
H32S H 0.9211 0.1207 0.0253 0.099 Uiso 0.359(7) 1 calc PR A 2
H32T H 0.8765 0.1963 0.0223 0.099 Uiso 0.359(7) 1 calc PR A 2
H32U H 0.8523 0.1267 -0.0024 0.099 Uiso 0.359(7) 1 calc PR A 2
C330 C 0.8189(12) 0.0296(7) 0.0474(4) 0.072(4) Uani 0.359(7) 1 d PDU A 2
H33A H 0.8003 0.0157 0.0232 0.109 Uiso 0.359(7) 1 calc PR A 2
H33B H 0.7858 0.0137 0.0644 0.109 Uiso 0.359(7) 1 calc PR A 2
H33C H 0.8646 0.0052 0.0533 0.109 Uiso 0.359(7) 1 calc PR A 2
B500 B 0.9787(3) 0.5616(3) 0.13017(12) 0.0339(11) Uani 1 1 d . . .
C501 C 0.9940(2) 0.5038(2) 0.09806(10) 0.0343(10) Uani 1 1 d . . .
C502 C 0.9445(3) 0.4798(2) 0.07091(11) 0.0427(11) Uani 1 1 d . . .
H502 H 0.8976 0.4982 0.0703 0.051 Uiso 1 1 calc R . .
C503 C 0.9608(3) 0.4303(2) 0.04480(12) 0.0510(13) Uani 1 1 d D B .
C504 C 1.0286(3) 0.4008(3) 0.04552(13) 0.0573(14) Uani 1 1 d . B .
H504 H 1.0404 0.3669 0.0276 0.069 Uiso 1 1 calc R . .
C505 C 1.0782(3) 0.4215(2) 0.07263(12) 0.0487(12) Uani 1 1 d D . .
C506 C 1.0607(2) 0.4728(2) 0.09801(11) 0.0401(11) Uani 1 1 d . C .
H506 H 1.0961 0.4873 0.1161 0.048 Uiso 1 1 calc R . .
C507 C 0.9089(3) 0.4090(3) 0.01479(13) 0.0737(18) Uani 1 1 d D . .
F1 F 0.9071(6) 0.3332(3) 0.01154(17) 0.088(2) Uani 0.667(15) 1 d PDU B 1
F2 F 0.8429(3) 0.4277(6) 0.0204(2) 0.100(3) Uani 0.667(15) 1 d PDU B 1
F3 F 0.9223(5) 0.4336(5) -0.01657(13) 0.085(2) Uani 0.667(15) 1 d PDU B 1
F101 F 0.8610(8) 0.4647(7) 0.0069(4) 0.099(4) Uani 0.333(15) 1 d PDU B 2
F102 F 0.9414(7) 0.4043(10) -0.0159(2) 0.087(5) Uani 0.333(15) 1 d PDU B 2
F103 F 0.8725(8) 0.3492(8) 0.0177(3) 0.082(4) Uani 0.333(15) 1 d PDU B 2
C508 C 1.1505(4) 0.3922(4) 0.0705(2) 0.0698(15) Uani 0.546(6) 1 d PDU C 1
F4 F 1.1507(4) 0.3185(3) 0.0682(2) 0.088(2) Uani 0.546(6) 1 d PDU C 1
F5 F 1.1795(4) 0.4148(4) 0.04168(19) 0.110(3) Uani 0.546(6) 1 d PDU C 1
F6 F 1.1938(3) 0.4115(5) 0.0981(2) 0.092(3) Uani 0.546(6) 1 d PDU C 1
C608 C 1.1505(5) 0.3887(5) 0.0782(2) 0.0698(15) Uani 0.454(6) 1 d PDU C 2
F104 F 1.2010(4) 0.4390(4) 0.0807(3) 0.086(3) Uani 0.454(6) 1 d PDU C 2
F105 F 1.1637(4) 0.3466(5) 0.1070(2) 0.099(3) Uani 0.454(6) 1 d PDU C 2
F106 F 1.1647(5) 0.3450(5) 0.0514(2) 0.096(3) Uani 0.454(6) 1 d PDU C 2
C509 C 0.9740(2) 0.5089(2) 0.16540(10) 0.0367(10) Uani 1 1 d . . .
C510 C 0.9119(2) 0.4714(2) 0.17056(11) 0.0384(10) Uani 1 1 d . . .
H510 H 0.8718 0.4790 0.1540 0.046 Uiso 1 1 calc R . .
C511 C 0.9064(2) 0.4237(2) 0.19880(11) 0.0438(11) Uani 1 1 d . . .
C512 C 0.9647(3) 0.4106(3) 0.22356(12) 0.0543(13) Uani 1 1 d . . .
H512 H 0.9611 0.3783 0.2433 0.065 Uiso 1 1 calc R . .
C513 C 1.0276(3) 0.4460(3) 0.21864(12) 0.0521(13) Uani 1 1 d . . .
C514 C 1.0315(2) 0.4941(3) 0.19014(11) 0.0426(11) Uani 1 1 d . . .
H514 H 1.0752 0.5180 0.1873 0.051 Uiso 1 1 calc R . .
C515 C 0.8377(3) 0.3868(3) 0.20406(14) 0.0597(14) Uani 1 1 d . . .
F7 F 0.8093(2) 0.4121(2) 0.23302(11) 0.0994(12) Uani 1 1 d U . .
F8 F 0.84408(19) 0.31392(17) 0.20931(9) 0.0806(10) Uani 1 1 d U . .
F9 F 0.78948(17) 0.3947(2) 0.17653(9) 0.0882(11) Uani 1 1 d U . .
C516 C 1.0906(3) 0.4356(4) 0.24478(16) 0.0691(16) Uani 1 1 d . . .
F10 F 1.0852(2) 0.3817(3) 0.26698(11) 0.1228(16) Uani 1 1 d U . .
F11 F 1.1041(2) 0.4964(3) 0.26554(10) 0.1116(14) Uani 1 1 d U . .
F12 F 1.14948(18) 0.4256(2) 0.22939(9) 0.0834(10) Uani 1 1 d U . .
C517 C 0.9080(2) 0.6129(2) 0.12197(11) 0.0342(9) Uani 1 1 d . . .
C518 C 0.8903(2) 0.6436(2) 0.08801(11) 0.0399(10) Uani 1 1 d . . .
H518 H 0.9160 0.6286 0.0687 0.048 Uiso 1 1 calc R . .
C519 C 0.8363(2) 0.6953(2) 0.08179(11) 0.0429(11) Uani 1 1 d D D .
C520 C 0.7979(2) 0.7189(3) 0.10861(12) 0.0436(11) Uani 1 1 d . . .
H520 H 0.7606 0.7537 0.1041 0.052 Uiso 1 1 calc R . .
C521 C 0.8152(2) 0.6904(2) 0.14284(11) 0.0389(10) Uani 1 1 d . . .
C522 C 0.8692(2) 0.6389(2) 0.14877(11) 0.0365(10) Uani 1 1 d . . .
H522 H 0.8800 0.6205 0.1723 0.044 Uiso 1 1 calc R . .
C523 C 0.8196(2) 0.7257(3) 0.04459(14) 0.0609(14) Uani 1 1 d D . .
F13 F 0.8347(4) 0.7994(2) 0.04352(12) 0.0868(18) Uani 0.739(8) 1 d PDU D 1
F14 F 0.7511(2) 0.7265(4) 0.03458(11) 0.0813(19) Uani 0.739(8) 1 d PDU D 1
F15 F 0.8534(4) 0.6954(3) 0.02030(11) 0.0827(19) Uani 0.739(8) 1 d PDU D 1
F113 F 0.7794(9) 0.6752(8) 0.0255(3) 0.091(4) Uani 0.261(8) 1 d PDU D 2
F114 F 0.8777(6) 0.7292(10) 0.0276(3) 0.089(5) Uani 0.261(8) 1 d PDU D 2
F115 F 0.7893(10) 0.7882(7) 0.0422(3) 0.101(5) Uani 0.261(8) 1 d PDU D 2
C524 C 0.7753(3) 0.7141(3) 0.17313(13) 0.0495(12) Uani 1 1 d . . .
F16 F 0.72087(19) 0.7579(2) 0.16372(9) 0.0917(11) Uani 1 1 d U . .
F17 F 0.81482(19) 0.7498(2) 0.19839(9) 0.0895(11) Uani 1 1 d U . .
F18 F 0.7490(2) 0.65714(18) 0.18987(9) 0.0831(10) Uani 1 1 d U . .
C525 C 1.0407(2) 0.6247(2) 0.13503(11) 0.0353(10) Uani 1 1 d . . .
C526 C 1.0735(2) 0.6521(2) 0.10637(12) 0.0425(11) Uani 1 1 d . E .
H526 H 1.0653 0.6279 0.0839 0.051 Uiso 1 1 calc R . .
C527 C 1.1179(3) 0.7132(2) 0.10913(13) 0.0543(13) Uani 1 1 d D . .
C528 C 1.1314(3) 0.7496(3) 0.14169(14) 0.0576(14) Uani 1 1 d . E .
H528 H 1.1612 0.7920 0.1437 0.069 Uiso 1 1 calc R . .
C529 C 1.1011(2) 0.7233(3) 0.17044(13) 0.0513(12) Uani 1 1 d D . .
C530 C 1.0558(2) 0.6631(2) 0.16705(12) 0.0445(11) Uani 1 1 d . E .
H530 H 1.0340 0.6472 0.1874 0.053 Uiso 1 1 calc R . .
C531 C 1.1601(4) 0.7311(4) 0.0784(2) 0.0706(19) Uani 0.556(6) 1 d PDU E 1
F19 F 1.1740(3) 0.6743(3) 0.05720(15) 0.0703(19) Uani 0.556(6) 1 d PDU E 1
F20 F 1.2233(3) 0.7619(3) 0.08654(14) 0.078(2) Uani 0.556(6) 1 d PDU E 1
F21 F 1.1238(4) 0.7787(4) 0.05606(18) 0.097(2) Uani 0.556(6) 1 d PDU E 1
C631 C 1.1360(5) 0.7510(5) 0.0760(2) 0.0706(19) Uani 0.444(6) 1 d PDU E 2
F119 F 1.1588(4) 0.8206(3) 0.08107(18) 0.080(2) Uani 0.444(6) 1 d PDU E 2
F120 F 1.1869(4) 0.7140(5) 0.0615(2) 0.089(3) Uani 0.444(6) 1 d PDU E 2
F121 F 1.0837(4) 0.7564(4) 0.05002(16) 0.071(2) Uani 0.444(6) 1 d PDU E 2
C532 C 1.1169(3) 0.7588(3) 0.20623(16) 0.0760(18) Uani 1 1 d D E .
F22 F 1.1213(7) 0.8328(3) 0.20354(19) 0.098(3) Uani 0.570(13) 1 d PDU E 1
F23 F 1.1801(5) 0.7380(7) 0.2218(2) 0.109(3) Uani 0.570(13) 1 d PDU E 1
F24 F 1.0718(5) 0.7451(5) 0.22938(18) 0.086(3) Uani 0.570(13) 1 d PDU E 1
F122 F 1.1433(9) 0.7105(5) 0.2307(2) 0.101(4) Uani 0.430(13) 1 d PDU E 2
F123 F 1.0568(4) 0.7827(9) 0.2183(3) 0.108(4) Uani 0.430(13) 1 d PDU E 2
F124 F 1.1597(7) 0.8150(7) 0.2066(3) 0.103(4) Uani 0.430(13) 1 d PDU E 2
B700 B 0.4837(3) 0.0787(3) 0.12976(12) 0.0347(11) Uani 1 1 d . . .
C701 C 0.5541(2) 0.0268(2) 0.12972(11) 0.0355(10) Uani 1 1 d . . .
C702 C 0.5677(2) -0.0135(2) 0.09925(12) 0.0395(10) Uani 1 1 d . . .
H702 H 0.5362 -0.0085 0.0783 0.047 Uiso 1 1 calc R . .
C703 C 0.6251(2) -0.0601(2) 0.09850(12) 0.0448(11) Uani 1 1 d D F .
C704 C 0.6709(3) -0.0709(2) 0.12881(14) 0.0507(12) Uani 1 1 d . . .
H704 H 0.7105 -0.1030 0.1284 0.061 Uiso 1 1 calc R . .
C705 C 0.6579(3) -0.0342(2) 0.15961(13) 0.0452(11) Uani 1 1 d . . .
C706 C 0.6010(2) 0.0135(2) 0.15993(12) 0.0410(11) Uani 1 1 d . . .
H706 H 0.5934 0.0383 0.1815 0.049 Uiso 1 1 calc R . .
C707 C 0.6358(2) -0.0988(3) 0.06434(15) 0.0623(14) Uani 1 1 d D . .
F301 F 0.6548(8) -0.0546(5) 0.03903(19) 0.078(3) Uani 0.54(2) 1 d PDU F 1
F302 F 0.6806(8) -0.1549(7) 0.0679(2) 0.097(3) Uani 0.54(2) 1 d PDU F 1
F303 F 0.5747(4) -0.1313(7) 0.0500(2) 0.076(3) Uani 0.54(2) 1 d PDU F 1
F401 F 0.5956(9) -0.1563(7) 0.0568(3) 0.100(4) Uani 0.46(2) 1 d PDU F 2
F402 F 0.6274(9) -0.0537(6) 0.03603(19) 0.077(4) Uani 0.46(2) 1 d PDU F 2
F403 F 0.7035(5) -0.1222(10) 0.0642(3) 0.095(4) Uani 0.46(2) 1 d PDU F 2
C708 C 0.7048(3) -0.0467(3) 0.19326(14) 0.0580(14) Uani 1 1 d . . .
F304 F 0.76828(18) -0.0709(2) 0.18746(9) 0.0914(11) Uani 1 1 d U . .
F305 F 0.6786(2) -0.0966(2) 0.21448(9) 0.0917(11) Uani 1 1 d U . .
F306 F 0.71434(19) 0.01516(18) 0.21302(9) 0.0818(10) Uani 1 1 d U . .
C709 C 0.4195(2) 0.0182(2) 0.12760(11) 0.0352(10) Uani 1 1 d . . .
C710 C 0.3788(2) 0.0015(2) 0.09570(11) 0.0399(10) Uani 1 1 d . . .
H710 H 0.3853 0.0300 0.0750 0.048 Uiso 1 1 calc R . .
C711 C 0.3294(2) -0.0554(2) 0.09337(12) 0.0491(12) Uani 1 1 d D G .
C712 C 0.3178(3) -0.0976(3) 0.12312(13) 0.0482(12) Uani 1 1 d . . .
H712 H 0.2832 -0.1359 0.1217 0.058 Uiso 1 1 calc R . .
C713 C 0.3573(3) -0.0827(2) 0.15478(12) 0.0446(11) Uani 1 1 d . . .
C714 C 0.4073(2) -0.0265(2) 0.15682(11) 0.0393(10) Uani 1 1 d . . .
H714 H 0.4344 -0.0180 0.1790 0.047 Uiso 1 1 calc R . .
C715 C 0.2862(3) -0.0705(2) 0.05811(14) 0.0654(16) Uani 1 1 d D . .
F307 F 0.2859(6) -0.1437(3) 0.0502(2) 0.065(3) Uani 0.53(2) 1 d PDU G 1
F308 F 0.3171(6) -0.0390(6) 0.03037(14) 0.069(3) Uani 0.53(2) 1 d PDU G 1
F309 F 0.2213(4) -0.0476(7) 0.0569(3) 0.074(3) Uani 0.53(2) 1 d PDU G 1
F407 F 0.2861(9) -0.0130(6) 0.0360(3) 0.099(4) Uani 0.47(2) 1 d PDU G 2
F408 F 0.2163(3) -0.0753(8) 0.0656(3) 0.077(3) Uani 0.47(2) 1 d PDU G 2
F409 F 0.3006(6) -0.1327(6) 0.0430(3) 0.068(3) Uani 0.47(2) 1 d PDU G 2
C716 C 0.3471(3) -0.1261(3) 0.18778(15) 0.0583(14) Uani 1 1 d . . .
F310 F 0.3023(3) -0.1811(2) 0.18237(11) 0.1299(17) Uani 1 1 d U . .
F311 F 0.4061(2) -0.1546(2) 0.20285(10) 0.1069(14) Uani 1 1 d U . .
F312 F 0.3231(3) -0.0853(2) 0.21281(10) 0.1096(14) Uani 1 1 d U . .
C717 C 0.4720(2) 0.1343(2) 0.09510(10) 0.0334(9) Uani 1 1 d . . .
C718 C 0.5182(2) 0.1457(2) 0.06942(11) 0.0378(10) Uani 1 1 d . . .
H718 H 0.5629 0.1216 0.0718 0.045 Uiso 1 1 calc R . .
C719 C 0.5010(3) 0.1922(2) 0.03962(11) 0.0441(11) Uani 1 1 d . . .
C720 C 0.4376(3) 0.2292(2) 0.03584(12) 0.0471(12) Uani 1 1 d . . .
H720 H 0.4254 0.2597 0.0156 0.057 Uiso 1 1 calc R . .
C721 C 0.3923(3) 0.2214(2) 0.06181(11) 0.0424(11) Uani 1 1 d . . .
C722 C 0.4086(2) 0.1753(2) 0.09066(11) 0.0379(10) Uani 1 1 d . . .
H722 H 0.3759 0.1710 0.1082 0.045 Uiso 1 1 calc R . .
C723 C 0.5524(3) 0.1989(3) 0.01264(14) 0.0613(14) Uani 1 1 d . . .
F313 F 0.6139(2) 0.2252(3) 0.02605(9) 0.1046(13) Uani 1 1 d U . .
F314 F 0.5645(2) 0.1358(2) -0.00311(11) 0.1077(14) Uani 1 1 d U . .
F315 F 0.5307(2) 0.2455(2) -0.01404(8) 0.0905(11) Uani 1 1 d U . .
C724 C 0.3217(3) 0.2599(3) 0.05857(14) 0.0573(14) Uani 1 1 d . . .
F316 F 0.3198(2) 0.31933(19) 0.03781(11) 0.0951(12) Uani 1 1 d U . .
F317 F 0.27005(18) 0.21764(18) 0.04518(11) 0.0906(11) Uani 1 1 d U . .
F318 F 0.3037(2) 0.2845(2) 0.08968(9) 0.1040(14) Uani 1 1 d U . .
C725 C 0.4866(2) 0.1329(2) 0.16467(10) 0.0339(9) Uani 1 1 d . . .
C726 C 0.5446(2) 0.1814(2) 0.17169(11) 0.0399(10) Uani 1 1 d . . .
H726 H 0.5819 0.1795 0.1566 0.048 Uiso 1 1 calc R . .
C727 C 0.5492(2) 0.2316(2) 0.19959(11) 0.0403(11) Uani 1 1 d . . .
C728 C 0.4958(3) 0.2371(2) 0.22199(11) 0.0432(11) Uani 1 1 d . . .
H728 H 0.4991 0.2713 0.2413 0.052 Uiso 1 1 calc R . .
C729 C 0.4374(2) 0.1915(2) 0.21551(11) 0.0407(11) Uani 1 1 d . . .
C730 C 0.4332(2) 0.1406(2) 0.18732(11) 0.0379(10) Uani 1 1 d . . .
H730 H 0.3924 0.1101 0.1835 0.045 Uiso 1 1 calc R . .
C731 C 0.6129(3) 0.2795(3) 0.20667(13) 0.0528(13) Uani 1 1 d . . .
F319 F 0.65257(18) 0.28265(19) 0.17929(9) 0.0854(11) Uani 1 1 d U . .
F320 F 0.65438(17) 0.25811(18) 0.23493(9) 0.0799(10) Uani 1 1 d U . .
F321 F 0.59688(19) 0.34975(17) 0.21307(9) 0.0809(10) Uani 1 1 d U . .
C732 C 0.3787(3) 0.1934(3) 0.23918(13) 0.0533(13) Uani 1 1 d . . .
F322 F 0.38187(18) 0.25109(19) 0.26139(8) 0.0790(9) Uani 1 1 d U . .
F323 F 0.37809(18) 0.13237(18) 0.25972(8) 0.0747(9) Uani 1 1 d U . .
F324 F 0.31535(15) 0.19610(19) 0.22080(8) 0.0726(9) Uani 1 1 d U . .

loop_
_atom_site_aniso_label
_atom_site_aniso_U_11
_atom_site_aniso_U_22
_atom_site_aniso_U_33
_atom_site_aniso_U_23
_atom_site_aniso_U_13
_atom_site_aniso_U_12
Rh1 0.0333(2) 0.03477(19) 0.03440(19) -0.00106(14) 0.00442(14) -0.00236(14)
P1 0.0378(7) 0.0437(7) 0.0400(6) -0.0013(5) 0.0096(5) -0.0024(5)
P2 0.0324(6) 0.0387(6) 0.0387(6) -0.0005(5) 0.0050(5) -0.0004(5)
C1 0.033(3) 0.051(3) 0.033(2) 0.000(2) 0.0070(19) -0.004(2)
C2 0.046(3) 0.058(3) 0.043(3) -0.006(2) 0.009(2) -0.008(2)
C3 0.041(3) 0.095(4) 0.038(3) -0.012(3) 0.002(2) -0.016(3)
C4 0.038(3) 0.098(5) 0.047(3) 0.008(3) -0.002(2) -0.005(3)
C5 0.040(3) 0.070(3) 0.048(3) 0.007(3) 0.006(2) 0.007(3)
C6 0.032(3) 0.056(3) 0.040(2) 0.001(2) 0.006(2) 0.004(2)
C7 0.037(3) 0.044(3) 0.042(2) 0.002(2) 0.009(2) 0.004(2)
C8 0.050(3) 0.044(3) 0.055(3) 0.007(2) 0.014(2) 0.008(2)
C9 0.061(3) 0.034(2) 0.063(3) 0.001(2) 0.020(3) 0.002(2)
C10 0.057(3) 0.041(3) 0.053(3) -0.011(2) 0.011(2) -0.009(2)
C11 0.045(3) 0.040(2) 0.042(2) -0.001(2) 0.005(2) -0.005(2)
C12 0.033(3) 0.037(2) 0.040(2) -0.0047(19) 0.0089(19) -0.0025(19)
C13 0.048(3) 0.050(3) 0.052(3) 0.001(2) 0.007(2) -0.013(2)
C14 0.058(3) 0.043(3) 0.064(3) -0.004(2) 0.000(3) 0.000(2)
C15 0.087(5) 0.065(4) 0.081(4) 0.005(3) 0.019(4) -0.030(3)
C16 0.063(4) 0.068(3) 0.042(3) -0.010(2) 0.016(2) -0.008(3)
C17 0.072(4) 0.142(6) 0.046(3) -0.007(4) -0.006(3) 0.016(4)
C18 0.190(9) 0.086(5) 0.054(4) -0.024(3) 0.020(5) -0.032(5)
C19 0.059(4) 0.063(3) 0.085(4) 0.018(3) 0.041(3) 0.014(3)
C20 0.051(4) 0.092(5) 0.109(5) 0.003(4) 0.014(4) 0.002(3)
C21 0.076(5) 0.083(4) 0.118(6) 0.014(4) 0.044(4) 0.013(4)
C22 0.046(3) 0.049(3) 0.054(3) -0.008(2) 0.006(2) 0.002(2)
C23 0.064(4) 0.044(3) 0.079(4) -0.007(3) 0.010(3) 0.004(3)
C24 0.075(4) 0.067(4) 0.076(4) -0.018(3) 0.005(3) -0.003(3)
C25 0.037(3) 0.046(3) 0.047(3) 0.006(2) -0.002(2) -0.003(2)
C26 0.068(4) 0.057(3) 0.047(3) 0.001(2) -0.007(3) -0.002(3)
C27 0.039(3) 0.060(3) 0.073(3) 0.005(3) 0.000(3) 0.003(2)
C28 0.048(3) 0.055(3) 0.040(2) 0.008(2) 0.007(2) -0.001(2)
C29 0.076(4) 0.079(4) 0.060(3) 0.005(3) 0.016(3) 0.000(3)
C30 0.049(3) 0.049(3) 0.057(3) 0.009(2) 0.016(2) -0.005(2)
Rh2 0.0434(2) 0.0410(2) 0.0393(2) -0.00095(16) 0.01192(16) -0.00383(16)
P11 0.0554(9) 0.0541(8) 0.0453(7) -0.0043(6) 0.0040(6) -0.0128(6)
P12 0.0453(8) 0.0610(8) 0.0630(8) 0.0039(7) 0.0120(7) 0.0037(6)
C101 0.037(3) 0.061(3) 0.036(2) -0.002(2) 0.005(2) -0.003(2)
C102 0.058(3) 0.062(3) 0.048(3) 0.007(3) 0.011(2) -0.014(3)
C103 0.089(5) 0.098(5) 0.052(3) 0.011(3) 0.031(3) -0.019(4)
C104 0.097(5) 0.117(6) 0.050(3) -0.009(4) 0.033(3) -0.013(4)
C105 0.067(4) 0.083(4) 0.051(3) -0.018(3) 0.016(3) -0.001(3)
C106 0.040(3) 0.062(3) 0.042(3) -0.009(2) 0.003(2) -0.006(2)
C107 0.047(3) 0.049(3) 0.048(3) -0.008(2) 0.000(2) -0.006(2)
C108 0.066(4) 0.059(3) 0.076(4) -0.022(3) 0.003(3) -0.001(3)
C109 0.101(5) 0.040(3) 0.092(5) -0.010(3) -0.003(4) -0.011(3)
C110 0.089(5) 0.052(3) 0.077(4) 0.011(3) 0.005(4) -0.018(3)
C111 0.068(4) 0.045(3) 0.056(3) 0.002(2) 0.016(3) -0.013(3)
C112 0.046(3) 0.047(3) 0.044(3) -0.004(2) 0.006(2) -0.006(2)
C113 0.068(5) 0.073(4) 0.075(4) -0.005(4) 0.004(4) -0.023(4)
C114 0.075(5) 0.068(5) 0.083(5) 0.000(4) 0.008(4) -0.005(4)
C115 0.090(5) 0.085(5) 0.093(5) -0.012(4) -0.007(4) -0.025(4)
C313 0.057(6) 0.062(6) 0.061(6) -0.016(5) -0.002(5) -0.031(5)
C314 0.070(8) 0.075(8) 0.073(8) 0.005(7) 0.001(6) -0.008(7)
C315 0.072(7) 0.067(7) 0.075(7) -0.012(6) 0.005(6) -0.011(6)
C116 0.099(5) 0.100(5) 0.053(4) 0.000(4) -0.010(4) -0.032(4)
C117 0.104(6) 0.140(6) 0.079(5) -0.003(5) 0.016(5) -0.028(5)
C118 0.110(7) 0.109(6) 0.063(5) 0.007(5) -0.024(4) -0.014(6)
C316 0.097(7) 0.099(6) 0.068(6) -0.001(5) -0.005(6) -0.026(6)
C317 0.113(9) 0.128(9) 0.094(9) -0.003(7) 0.019(7) -0.024(8)
C318 0.107(9) 0.107(8) 0.083(8) 0.007(7) -0.006(7) -0.012(7)
C119 0.063(4) 0.075(4) 0.098(5) 0.009(4) 0.000(4) 0.008(4)
C120 0.067(5) 0.095(5) 0.106(5) -0.016(5) 0.005(4) -0.006(4)
C121 0.059(4) 0.064(4) 0.083(5) 0.000(4) -0.025(4) 0.006(4)
C319 0.069(6) 0.082(6) 0.096(6) 0.004(5) -0.001(5) 0.006(5)
C320 0.080(8) 0.091(8) 0.094(8) -0.002(7) 0.005(7) 0.008(7)
C321 0.081(8) 0.080(8) 0.094(8) 0.004(7) -0.002(7) 0.014(7)
C122 0.049(5) 0.071(4) 0.065(4) 0.019(4) 0.010(4) 0.013(4)
C123 0.070(5) 0.062(4) 0.083(5) 0.005(4) 0.005(4) -0.003(4)
C124 0.072(5) 0.093(6) 0.094(6) 0.020(5) -0.001(5) 0.011(5)
C322 0.064(6) 0.076(6) 0.075(6) 0.014(5) 0.011(5) 0.009(5)
C323 0.077(7) 0.063(7) 0.078(7) -0.004(6) 0.011(6) -0.001(6)
C324 0.078(7) 0.080(6) 0.094(7) 0.005(6) 0.012(6) 0.000(6)
C125 0.050(4) 0.062(4) 0.091(5) 0.006(4) 0.025(4) 0.001(4)
C126 0.093(6) 0.087(6) 0.076(5) 0.016(5) 0.039(5) 0.002(5)
C127 0.067(5) 0.080(5) 0.107(7) 0.011(6) 0.023(5) -0.008(5)
C325 0.041(5) 0.063(5) 0.074(6) 0.002(5) 0.011(5) -0.005(5)
C326 0.066(7) 0.087(7) 0.074(7) 0.013(6) 0.014(6) -0.001(6)
C327 0.042(6) 0.064(7) 0.058(7) -0.004(6) 0.001(5) -0.007(5)
C128 0.061(4) 0.092(5) 0.076(4) -0.005(4) -0.009(4) 0.010(4)
C129 0.075(5) 0.095(6) 0.062(5) -0.011(5) -0.014(4) 0.003(5)
C130 0.077(6) 0.110(6) 0.075(6) -0.017(5) -0.018(5) -0.005(5)
C328 0.061(5) 0.076(6) 0.071(6) 0.000(5) -0.010(5) 0.009(5)
C329 0.069(7) 0.067(8) 0.059(7) -0.006(6) -0.006(6) -0.005(7)
C330 0.069(7) 0.077(7) 0.068(7) 0.015(6) -0.008(6) -0.006(6)
B500 0.033(3) 0.040(3) 0.029(2) -0.004(2) 0.008(2) -0.002(2)
C501 0.034(3) 0.038(2) 0.031(2) -0.0001(18) 0.0055(18) -0.0064(19)
C502 0.043(3) 0.042(3) 0.042(2) 0.001(2) 0.003(2) -0.011(2)
C503 0.069(4) 0.047(3) 0.037(3) -0.005(2) 0.007(2) -0.020(3)
C504 0.078(4) 0.048(3) 0.049(3) -0.014(2) 0.025(3) -0.019(3)
C505 0.048(3) 0.042(3) 0.058(3) -0.010(2) 0.018(2) -0.011(2)
C506 0.045(3) 0.037(2) 0.039(2) -0.0042(19) 0.005(2) -0.011(2)
C507 0.102(6) 0.061(4) 0.055(4) -0.016(3) -0.008(4) -0.025(4)
F1 0.121(6) 0.076(3) 0.061(3) -0.012(3) -0.013(4) -0.037(3)
F2 0.078(4) 0.132(6) 0.084(4) -0.026(4) -0.029(3) -0.036(4)
F3 0.127(5) 0.078(4) 0.047(3) 0.019(3) -0.016(3) -0.027(4)
F101 0.102(7) 0.096(7) 0.089(7) -0.020(6) -0.037(6) -0.003(6)
F102 0.113(8) 0.093(8) 0.052(6) -0.002(5) -0.003(5) -0.011(6)
F103 0.083(7) 0.095(7) 0.066(6) 0.002(5) -0.005(5) -0.048(6)
C508 0.063(3) 0.061(3) 0.090(3) -0.014(3) 0.028(3) -0.002(3)
F4 0.075(4) 0.051(3) 0.143(6) -0.011(4) 0.034(4) -0.003(3)
F5 0.083(4) 0.124(5) 0.133(5) -0.010(4) 0.057(4) -0.007(4)
F6 0.064(4) 0.097(5) 0.113(5) -0.028(4) 0.003(4) 0.031(4)
C608 0.063(3) 0.061(3) 0.090(3) -0.014(3) 0.028(3) -0.002(3)
F104 0.056(4) 0.073(5) 0.131(6) 0.011(4) 0.018(4) -0.001(4)
F105 0.074(4) 0.117(5) 0.109(5) 0.054(4) 0.029(4) 0.030(4)
F106 0.100(5) 0.107(6) 0.081(5) -0.031(4) 0.007(4) 0.045(5)
C509 0.038(3) 0.043(2) 0.030(2) -0.0048(19) 0.0053(19) 0.002(2)
C510 0.038(3) 0.042(2) 0.035(2) 0.0020(19) 0.0002(19) 0.001(2)
C511 0.045(3) 0.048(3) 0.038(2) 0.007(2) 0.006(2) 0.001(2)
C512 0.064(4) 0.063(3) 0.037(3) 0.013(2) 0.006(2) 0.008(3)
C513 0.044(3) 0.073(3) 0.039(3) 0.007(2) 0.003(2) 0.011(3)
C514 0.038(3) 0.057(3) 0.033(2) 0.000(2) 0.005(2) 0.000(2)
C515 0.065(4) 0.063(4) 0.051(3) 0.014(3) 0.002(3) -0.009(3)
F7 0.090(3) 0.111(3) 0.106(3) -0.012(2) 0.051(2) -0.030(2)
F8 0.097(3) 0.062(2) 0.081(2) 0.0242(17) -0.0023(18) -0.0178(18)
F9 0.061(2) 0.104(2) 0.095(2) 0.053(2) -0.0130(19) -0.0309(18)
C516 0.053(4) 0.097(5) 0.056(3) 0.014(3) 0.001(3) 0.018(3)
F10 0.084(3) 0.182(4) 0.097(3) 0.087(3) -0.022(2) -0.003(3)
F11 0.098(3) 0.150(3) 0.079(2) -0.023(3) -0.037(2) 0.027(3)
F12 0.054(2) 0.124(3) 0.069(2) 0.0156(19) -0.0066(17) 0.0188(19)
C517 0.032(2) 0.037(2) 0.034(2) -0.0005(18) 0.0036(18) -0.0056(18)
C518 0.038(3) 0.049(3) 0.033(2) 0.000(2) 0.0075(19) -0.003(2)
C519 0.046(3) 0.046(3) 0.037(2) 0.008(2) 0.003(2) 0.002(2)
C520 0.037(3) 0.047(3) 0.047(3) 0.006(2) 0.004(2) 0.003(2)
C521 0.039(3) 0.036(2) 0.043(2) -0.002(2) 0.006(2) -0.005(2)
C522 0.037(3) 0.042(2) 0.030(2) 0.0038(19) 0.0012(19) -0.006(2)
C523 0.056(4) 0.074(4) 0.053(3) 0.014(3) 0.006(3) 0.013(3)
F13 0.106(4) 0.079(3) 0.073(3) 0.035(2) -0.007(3) -0.010(3)
F14 0.065(3) 0.126(4) 0.050(2) 0.028(3) -0.009(2) 0.001(3)
F15 0.114(4) 0.095(4) 0.041(2) 0.011(2) 0.022(3) 0.041(3)
F113 0.102(7) 0.116(7) 0.053(6) 0.015(6) -0.014(6) -0.006(7)
F114 0.093(7) 0.103(8) 0.073(7) 0.043(6) 0.015(6) 0.004(6)
F115 0.102(8) 0.107(7) 0.093(7) 0.024(6) 0.002(7) 0.035(7)
C524 0.054(3) 0.048(3) 0.046(3) -0.004(2) 0.007(2) 0.007(3)
F16 0.085(2) 0.123(3) 0.071(2) 0.010(2) 0.0253(18) 0.059(2)
F17 0.081(2) 0.119(3) 0.070(2) -0.046(2) 0.0135(18) -0.004(2)
F18 0.106(3) 0.074(2) 0.078(2) 0.0009(18) 0.057(2) -0.0011(19)
C525 0.027(2) 0.041(2) 0.038(2) -0.0039(19) 0.0038(18) 0.0022(19)
C526 0.044(3) 0.042(2) 0.041(2) -0.008(2) 0.005(2) -0.003(2)
C527 0.062(3) 0.052(3) 0.049(3) -0.004(2) 0.005(2) -0.022(3)
C528 0.059(4) 0.046(3) 0.068(3) -0.019(3) 0.009(3) -0.016(2)
C529 0.046(3) 0.053(3) 0.055(3) -0.023(2) 0.008(2) -0.007(2)
C530 0.039(3) 0.048(3) 0.048(3) -0.011(2) 0.010(2) 0.000(2)
C531 0.081(4) 0.069(4) 0.064(3) 0.006(3) 0.016(3) -0.028(3)
F19 0.068(4) 0.081(4) 0.065(3) -0.008(3) 0.030(3) -0.038(3)
F20 0.073(4) 0.094(4) 0.068(3) -0.009(3) 0.017(3) -0.044(3)
F21 0.102(5) 0.109(5) 0.083(4) 0.033(4) 0.017(4) 0.000(4)
C631 0.081(4) 0.069(4) 0.064(3) 0.006(3) 0.016(3) -0.028(3)
F119 0.102(5) 0.063(4) 0.079(4) -0.004(3) 0.028(4) -0.040(4)
F120 0.084(5) 0.091(5) 0.100(5) 0.020(5) 0.043(4) -0.016(4)
F121 0.082(5) 0.072(4) 0.059(4) 0.016(3) 0.012(4) -0.023(4)
C532 0.073(5) 0.074(4) 0.084(4) -0.047(4) 0.024(4) -0.020(4)
F22 0.138(7) 0.073(4) 0.086(4) -0.042(3) 0.017(4) -0.023(4)
F23 0.099(5) 0.151(6) 0.074(4) -0.043(4) -0.013(4) 0.002(5)
F24 0.111(5) 0.088(5) 0.063(4) -0.031(4) 0.032(4) -0.040(4)
F122 0.130(7) 0.107(6) 0.062(5) -0.028(4) -0.010(5) -0.021(6)
F123 0.117(6) 0.108(7) 0.100(6) -0.063(5) 0.019(5) -0.001(5)
F124 0.108(7) 0.101(6) 0.098(6) -0.041(5) 0.000(5) -0.052(5)
B700 0.036(3) 0.036(3) 0.032(2) 0.004(2) 0.003(2) -0.001(2)
C701 0.036(3) 0.032(2) 0.038(2) 0.0016(19) 0.0032(19) -0.0036(18)
C702 0.038(3) 0.033(2) 0.048(3) 0.000(2) 0.005(2) -0.0039(19)
C703 0.050(3) 0.037(2) 0.049(3) -0.001(2) 0.009(2) 0.000(2)
C704 0.044(3) 0.038(3) 0.070(3) 0.009(2) 0.004(3) 0.009(2)
C705 0.045(3) 0.041(3) 0.050(3) 0.006(2) 0.005(2) 0.003(2)
C706 0.042(3) 0.039(2) 0.041(2) 0.005(2) 0.001(2) -0.001(2)
C707 0.061(4) 0.055(3) 0.071(4) -0.002(3) 0.007(3) 0.015(3)
F301 0.084(6) 0.095(5) 0.056(4) -0.006(4) 0.022(4) -0.010(4)
F302 0.126(6) 0.079(5) 0.084(4) -0.026(4) -0.007(4) 0.063(5)
F303 0.077(5) 0.073(5) 0.075(4) -0.036(4) -0.002(3) 0.010(4)
F401 0.131(7) 0.062(5) 0.109(6) -0.020(5) 0.026(5) -0.018(5)
F402 0.082(7) 0.088(5) 0.063(5) -0.004(4) 0.021(4) 0.039(5)
F403 0.103(6) 0.096(7) 0.089(5) -0.027(5) 0.026(5) 0.033(5)
C708 0.055(4) 0.063(3) 0.054(3) 0.003(3) -0.003(3) 0.020(3)
F304 0.059(2) 0.130(3) 0.082(2) 0.000(2) -0.0127(18) 0.034(2)
F305 0.096(3) 0.097(2) 0.078(2) 0.042(2) -0.018(2) -0.003(2)
F306 0.087(2) 0.078(2) 0.074(2) -0.0089(18) -0.0282(18) 0.0143(18)
C709 0.032(2) 0.034(2) 0.039(2) 0.0020(18) 0.0008(19) 0.0031(18)
C710 0.043(3) 0.037(2) 0.039(2) 0.0060(19) 0.001(2) -0.003(2)
C711 0.051(3) 0.047(3) 0.048(3) 0.001(2) -0.006(2) -0.009(2)
C712 0.042(3) 0.042(3) 0.061(3) 0.002(2) 0.004(2) -0.010(2)
C713 0.044(3) 0.040(2) 0.051(3) 0.004(2) 0.010(2) -0.002(2)
C714 0.035(3) 0.046(3) 0.037(2) 0.002(2) 0.0014(19) 0.003(2)
C715 0.071(4) 0.057(4) 0.063(4) 0.018(3) -0.018(3) -0.024(3)
F307 0.078(5) 0.075(4) 0.045(4) -0.009(3) 0.013(4) -0.024(4)
F308 0.075(5) 0.084(5) 0.046(3) 0.009(3) -0.008(3) -0.018(4)
F309 0.070(5) 0.068(5) 0.079(5) -0.009(4) -0.027(4) 0.010(3)
F407 0.112(7) 0.084(5) 0.089(5) 0.029(4) -0.050(5) -0.041(5)
F408 0.070(5) 0.065(6) 0.088(6) -0.012(4) -0.039(4) 0.010(4)
F409 0.082(6) 0.087(6) 0.038(4) -0.012(4) 0.023(4) -0.025(4)
C716 0.069(4) 0.048(3) 0.060(3) 0.009(3) 0.015(3) -0.009(3)
F310 0.175(4) 0.121(3) 0.092(3) 0.035(2) 0.004(3) -0.087(3)
F311 0.095(3) 0.137(3) 0.091(2) 0.072(2) 0.024(2) 0.030(2)
F312 0.163(4) 0.097(3) 0.078(2) 0.020(2) 0.062(3) 0.018(3)
C717 0.041(3) 0.031(2) 0.027(2) -0.0032(17) 0.0009(18) -0.0056(19)
C718 0.039(3) 0.035(2) 0.039(2) -0.0003(19) 0.005(2) -0.0046(19)
C719 0.055(3) 0.040(3) 0.037(2) 0.001(2) 0.008(2) -0.009(2)
C720 0.060(3) 0.037(2) 0.042(3) 0.005(2) -0.004(2) -0.002(2)
C721 0.052(3) 0.035(2) 0.039(2) -0.002(2) -0.007(2) 0.004(2)
C722 0.043(3) 0.035(2) 0.036(2) -0.0013(19) 0.0038(19) -0.002(2)
C723 0.074(4) 0.062(3) 0.049(3) 0.004(3) 0.018(3) -0.011(3)
F313 0.069(2) 0.179(4) 0.068(2) 0.011(2) 0.0195(18) -0.033(3)
F314 0.141(4) 0.091(3) 0.104(3) -0.002(2) 0.077(3) 0.012(2)
F315 0.110(3) 0.110(3) 0.0544(18) 0.0331(19) 0.0229(18) -0.008(2)
C724 0.059(4) 0.051(3) 0.059(3) -0.002(3) -0.013(3) 0.013(3)
F316 0.090(3) 0.070(2) 0.123(3) 0.041(2) -0.001(2) 0.0261(19)
F317 0.058(2) 0.070(2) 0.137(3) -0.015(2) -0.025(2) 0.0084(17)
F318 0.095(3) 0.142(3) 0.072(2) -0.023(2) -0.012(2) 0.071(2)
C725 0.033(2) 0.035(2) 0.033(2) 0.0049(18) -0.0012(18) 0.0017(19)
C726 0.044(3) 0.043(2) 0.032(2) 0.005(2) 0.0027(19) 0.002(2)
C727 0.046(3) 0.039(2) 0.035(2) 0.0024(19) -0.004(2) -0.004(2)
C728 0.054(3) 0.043(3) 0.033(2) -0.003(2) 0.005(2) 0.002(2)
C729 0.046(3) 0.048(3) 0.028(2) 0.002(2) 0.005(2) 0.006(2)
C730 0.037(3) 0.042(2) 0.034(2) -0.0015(19) -0.0002(19) -0.001(2)
C731 0.059(3) 0.055(3) 0.044(3) -0.001(2) 0.005(3) -0.009(3)
F319 0.082(2) 0.101(2) 0.077(2) -0.0283(19) 0.0247(18) -0.049(2)
F320 0.071(2) 0.080(2) 0.083(2) 0.0132(18) -0.0262(18) -0.0205(17)
F321 0.087(2) 0.0489(18) 0.105(3) -0.0093(17) 0.002(2) -0.0171(16)
C732 0.055(3) 0.059(3) 0.046(3) -0.006(3) 0.009(2) 0.005(3)
F322 0.083(2) 0.092(2) 0.0657(19) -0.0311(18) 0.0253(17) -0.0003(18)
F323 0.084(2) 0.086(2) 0.0584(18) 0.0144(17) 0.0315(16) 0.0045(18)
F324 0.0442(18) 0.113(2) 0.0610(18) -0.0051(17) 0.0084(15) 0.0082(17)

loop_
_atom_type_symbol
_atom_type_description
_atom_type_scat_dispersion_real
_atom_type_scat_dispersion_imag
_atom_type_scat_source
C C 0.0033 0.0016 'International Tables Vol C Tables 4.2.6.8 and 6.1.1.4'
H H 0.0000 0.0000 'International Tables Vol C Tables 4.2.6.8 and 6.1.1.4'
B B 0.0013 0.0007 'International Tables Vol C Tables 4.2.6.8 and 6.1.1.4'
F F 0.0171 0.0103 'International Tables Vol C Tables 4.2.6.8 and 6.1.1.4'
P P 0.1023 0.0942 'International Tables Vol C Tables 4.2.6.8 and 6.1.1.4'
Rh Rh -1.1178 0.9187 'International Tables Vol C Tables 4.2.6.8 and 6.1.1.4'

loop_
_geom_angle_atom_site_label_1
_geom_angle_atom_site_label_2
_geom_angle_atom_site_label_3
_geom_angle
C1 Rh1 C12 82.30(18)
C1 Rh1 P2 93.88(13)
C12 Rh1 P2 89.28(12)
C1 Rh1 P1 89.63(13)
C12 Rh1 P1 97.81(12)
P2 Rh1 P1 172.46(4)
C16 P1 C13 106.5(2)
C16 P1 C19 109.5(3)
C13 P1 C19 104.3(3)
C16 P1 Rh1 117.59(18)
C13 P1 Rh1 96.94(16)
C19 P1 Rh1 119.37(17)
C25 P2 C22 108.0(2)
C25 P2 C28 107.1(2)
C22 P2 C28 103.8(2)
C25 P2 Rh1 102.69(16)
C22 P2 Rh1 114.36(17)
C28 P2 Rh1 120.26(17)
C2 C1 C6 120.1(4)
C2 C1 Rh1 125.6(3)
C6 C1 Rh1 114.3(3)
C1 C2 C3 118.7(5)
C4 C3 C2 120.9(5)
C3 C4 C5 120.8(5)
C4 C5 C6 120.3(5)
C5 C6 C1 119.2(4)
C5 C6 C7 126.6(4)
C1 C6 C7 114.2(4)
C12 C7 C8 119.7(4)
C12 C7 C6 114.5(4)
C8 C7 C6 125.7(4)
C9 C8 C7 119.7(4)
C10 C9 C8 120.2(4)
C9 C10 C11 121.1(4)
C10 C11 C12 119.0(4)
C7 C12 C11 120.2(4)
C7 C12 Rh1 114.7(3)
C11 C12 Rh1 125.2(3)
C15 C13 C14 110.2(4)
C15 C13 P1 118.7(4)
C14 C13 P1 107.6(3)
C18 C16 C17 111.8(5)
C18 C16 P1 111.8(4)
C17 C16 P1 111.2(4)
C21 C19 C20 112.3(5)
C21 C19 P1 113.7(4)
C20 C19 P1 115.0(4)
C24 C22 C23 111.6(4)
C24 C22 P2 109.2(3)
C23 C22 P2 114.1(3)
C27 C25 C26 112.4(4)
C27 C25 P2 116.2(3)
C26 C25 P2 109.9(3)
C29 C28 C30 109.0(4)
C29 C28 P2 117.3(4)
C30 C28 P2 112.7(3)
C101 Rh2 C112 82.6(2)
C101 Rh2 P11 91.21(13)
C112 Rh2 P11 93.09(14)
C101 Rh2 P12 92.81(13)
C112 Rh2 P12 93.51(14)
P11 Rh2 P12 172.67(5)
C116 P11 C113 112.3(3)
C116 P11 C119 109.6(3)
C113 P11 C119 109.6(3)
C116 P11 C316 11.1(7)
C113 P11 C316 118.3(5)
C119 P11 C316 113.6(6)
C116 P11 C319 102.4(7)
C113 P11 C319 112.9(5)
C119 P11 C319 7.2(7)
C316 P11 C319 106.7(5)
C116 P11 C313 96.8(5)
C113 P11 C313 22.4(5)
C119 P11 C313 101.8(5)
C316 P11 C313 105.5(5)
C319 P11 C313 102.6(5)
C116 P11 Rh2 112.9(3)
C113 P11 Rh2 94.6(2)
C119 P11 Rh2 117.1(3)
C316 P11 Rh2 102.4(6)
C319 P11 Rh2 122.1(6)
C313 P11 Rh2 116.3(5)
C325 P12 C322 109.6(4)
C325 P12 C125 10.2(5)
C322 P12 C125 111.0(6)
C325 P12 C328 107.3(5)
C322 P12 C328 108.2(5)
C125 P12 C328 115.3(5)
C325 P12 C122 104.7(6)
C322 P12 C122 20.8(4)
C125 P12 C122 109.7(3)
C328 P12 C122 91.4(5)
C325 P12 C128 98.6(5)
C322 P12 C128 122.2(4)
C125 P12 C128 105.2(3)
C328 P12 C128 14.1(4)
C122 P12 C128 104.5(3)
C325 P12 Rh2 110.2(4)
C322 P12 Rh2 92.9(3)
C125 P12 Rh2 100.0(3)
C328 P12 Rh2 126.9(6)
C122 P12 Rh2 113.2(2)
C128 P12 Rh2 123.4(4)
C102 C101 C106 120.7(4)
C102 C101 Rh2 125.3(4)
C106 C101 Rh2 114.1(3)
C103 C102 C101 119.4(5)
C102 C103 C104 121.3(6)
C103 C104 C105 120.0(6)
C106 C105 C104 120.1(5)
C105 C106 C101 118.5(5)
C105 C106 C107 126.8(5)
C101 C106 C107 114.7(4)
C112 C107 C108 119.0(5)
C112 C107 C106 114.1(4)
C108 C107 C106 126.9(5)
C109 C108 C107 119.9(5)
C110 C109 C108 120.2(5)
C109 C110 C111 121.3(6)
C112 C111 C110 118.9(5)
C111 C112 C107 120.7(4)
C111 C112 Rh2 124.7(4)
C107 C112 Rh2 114.6(3)
C115 C113 C114 111.0(5)
C115 C113 P11 116.6(5)
C114 C113 P11 112.7(5)
C315 C313 C314 112.7(8)
C315 C313 P11 112.6(7)
C314 C313 P11 110.9(7)
C117 C116 C118 111.6(6)
C117 C116 P11 113.2(5)
C118 C116 P11 116.3(5)
C317 C316 C318 109.9(8)
C317 C316 P11 112.5(7)
C318 C316 P11 113.4(7)
C120 C119 C121 108.7(6)
C120 C119 P11 117.9(5)
C121 C119 P11 111.0(5)
C321 C319 C320 113.5(9)
C321 C319 P11 114.6(8)
C320 C319 P11 111.5(8)
C123 C122 C124 110.3(6)
C123 C122 P12 112.7(5)
C124 C122 P12 115.7(5)
C324 C322 C323 111.4(7)
C324 C322 P12 116.9(7)
C323 C322 P12 115.2(6)
C127 C125 C126 112.6(6)
C127 C125 P12 117.0(5)
C126 C125 P12 112.2(5)
C327 C325 C326 112.3(8)
C327 C325 P12 115.2(7)
C326 C325 P12 113.4(7)
C130 C128 C129 112.6(6)
C130 C128 P12 114.8(5)
C129 C128 P12 111.8(5)
C329 C328 C330 111.1(8)
C329 C328 P12 114.4(7)
C330 C328 P12 112.5(7)
C525 B500 C517 101.6(3)
C525 B500 C509 113.8(3)
C517 B500 C509 112.0(4)
C525 B500 C501 110.3(3)
C517 B500 C501 114.7(3)
C509 B500 C501 104.8(3)
C506 C501 C502 115.5(4)
C506 C501 B500 118.8(4)
C502 C501 B500 125.6(4)
C503 C502 C501 122.7(5)
C502 C503 C504 120.0(4)
C502 C503 C507 122.1(5)
C504 C503 C507 117.9(4)
C505 C504 C503 118.8(5)
C504 C505 C506 119.9(5)
C504 C505 C508 116.2(5)
C506 C505 C508 123.7(5)
C504 C505 C608 123.9(5)
C506 C505 C608 116.1(5)
C508 C505 C608 11.4(5)
C501 C506 C505 123.0(4)
F103 C507 F3 120.7(7)
F103 C507 F2 71.2(7)
F3 C507 F2 108.8(5)
F103 C507 F102 108.1(6)
F3 C507 F102 27.6(6)
F2 C507 F102 131.1(7)
F103 C507 F101 106.2(6)
F3 C507 F101 74.9(7)
F2 C507 F101 39.9(7)
F102 C507 F101 102.0(6)
F103 C507 F1 33.7(7)
F3 C507 F1 105.2(5)
F2 C507 F1 104.5(5)
F102 C507 F1 82.6(7)
F101 C507 F1 134.5(7)
F103 C507 C503 118.4(6)
F3 C507 C503 115.4(5)
F2 C507 C503 112.7(4)
F102 C507 C503 109.8(6)
F101 C507 C503 111.1(5)
F1 C507 C503 109.5(5)
F6 C508 F5 106.7(7)
F6 C508 F4 108.2(7)
F5 C508 F4 104.4(6)
F6 C508 C505 112.5(6)
F5 C508 C505 113.1(6)
F4 C508 C505 111.5(6)
F104 C608 F105 104.6(7)
F104 C608 F106 105.2(7)
F105 C608 F106 104.3(7)
F104 C608 C505 113.3(7)
F105 C608 C505 116.3(7)
F106 C608 C505 112.1(7)
C510 C509 C514 116.0(4)
C510 C509 B500 120.3(4)
C514 C509 B500 123.6(4)
C511 C510 C509 122.5(4)
C510 C511 C512 120.3(4)
C510 C511 C515 120.6(4)
C512 C511 C515 119.0(4)
C513 C512 C511 118.4(4)
C512 C513 C514 120.0(4)
C512 C513 C516 120.5(5)
C514 C513 C516 119.5(5)
C513 C514 C509 122.8(4)
F9 C515 F8 105.6(4)
F9 C515 F7 107.2(5)
F8 C515 F7 104.6(4)
F9 C515 C511 113.5(4)
F8 C515 C511 112.9(5)
F7 C515 C511 112.3(4)
F10 C516 F12 107.7(5)
F10 C516 F11 104.8(5)
F12 C516 F11 103.8(5)
F10 C516 C513 114.5(5)
F12 C516 C513 113.0(5)
F11 C516 C513 112.2(5)
C522 C517 C518 115.5(4)
C522 C517 B500 122.5(4)
C518 C517 B500 121.1(4)
C519 C518 C517 121.9(4)
C520 C519 C518 121.4(4)
C520 C519 C523 119.3(4)
C518 C519 C523 119.2(4)
C519 C520 C521 118.0(4)
C522 C521 C520 120.1(4)
C522 C521 C524 119.4(4)
C520 C521 C524 120.5(4)
C517 C522 C521 123.1(4)
F115 C523 F15 125.6(8)
F115 C523 F14 62.5(8)
F15 C523 F14 110.2(5)
F115 C523 F114 108.6(7)
F15 C523 F114 35.6(7)
F14 C523 F114 134.8(7)
F115 C523 F113 109.1(7)
F15 C523 F113 68.4(7)
F14 C523 F113 50.3(7)
F114 C523 F113 103.4(6)
F115 C523 F13 39.3(8)
F15 C523 F13 105.8(5)
F14 C523 F13 100.8(4)
F114 C523 F13 75.6(7)
F113 C523 F13 138.8(7)
F115 C523 C519 116.4(6)
F15 C523 C519 115.4(4)
F14 C523 C519 112.7(4)
F114 C523 C519 110.4(6)
F113 C523 C519 108.0(5)
F13 C523 C519 110.8(4)
F17 C524 F16 106.5(4)
F17 C524 F18 104.4(4)
F16 C524 F18 105.5(4)
F17 C524 C521 113.2(4)
F16 C524 C521 114.0(4)
F18 C524 C521 112.6(4)
C526 C525 C530 115.1(4)
C526 C525 B500 122.1(4)
C530 C525 B500 122.0(4)
C527 C526 C525 122.6(4)
C526 C527 C528 120.1(5)
C526 C527 C631 119.2(5)
C528 C527 C631 118.9(5)
C526 C527 C531 118.6(5)
C528 C527 C531 120.5(5)
C631 C527 C531 22.4(5)
C529 C528 C527 118.7(4)
C528 C529 C530 120.4(4)
C528 C529 C532 120.3(4)
C530 C529 C532 119.3(4)
C529 C530 C525 123.0(4)
F20 C531 F19 103.3(6)
F20 C531 F21 106.2(7)
F19 C531 F21 103.4(6)
F20 C531 C527 116.6(6)
F19 C531 C527 116.4(6)
F21 C531 C527 109.7(6)
F120 C631 F121 104.9(7)
F120 C631 F119 106.7(7)
F121 C631 F119 104.3(7)
F120 C631 C527 110.4(7)
F121 C631 C527 115.7(7)
F119 C631 C527 114.1(7)
F124 C532 F24 126.3(7)
F124 C532 F122 107.7(6)
F24 C532 F122 69.1(6)
F124 C532 F123 107.5(6)
F24 C532 F123 36.7(5)
F122 C532 F123 104.8(6)
F124 C532 F22 35.2(5)
F24 C532 F22 106.7(5)
F122 C532 F22 132.8(7)
F123 C532 F22 76.5(6)
F124 C532 F23 71.1(6)
F24 C532 F23 105.9(6)
F122 C532 F23 41.3(5)
F123 C532 F23 134.5(7)
F22 C532 F23 104.5(5)
F124 C532 C529 114.6(6)
F24 C532 C529 115.6(5)
F122 C532 C529 112.1(5)
F123 C532 C529 109.6(5)
F22 C532 C529 111.4(5)
F23 C532 C529 111.9(5)
C725 B700 C709 114.1(4)
C725 B700 C701 112.1(3)
C709 B700 C701 103.2(3)
C725 B700 C717 105.5(3)
C709 B700 C717 108.7(3)
C701 B700 C717 113.5(4)
C706 C701 C702 115.1(4)
C706 C701 B700 124.0(4)
C702 C701 B700 120.7(4)
C703 C702 C701 122.5(4)
C702 C703 C704 120.6(4)
C702 C703 C707 118.2(4)
C704 C703 C707 121.2(4)
C705 C704 C703 118.5(4)
C704 C705 C706 120.5(4)
C704 C705 C708 120.0(4)
C706 C705 C708 119.5(4)
C705 C706 C701 122.7(4)
F401 C707 F301 121.2(8)
F401 C707 F302 77.0(6)
F301 C707 F302 108.5(6)
F401 C707 F402 106.6(6)
F301 C707 F402 22.7(7)
F302 C707 F402 125.0(7)
F401 C707 F403 107.0(6)
F301 C707 F403 81.9(7)
F302 C707 F403 32.6(5)
F402 C707 F403 103.2(6)
F401 C707 F303 27.6(6)
F301 C707 F303 104.6(5)
F302 C707 F303 103.3(5)
F402 C707 F303 84.9(7)
F403 C707 F303 129.7(7)
F401 C707 C703 115.7(6)
F301 C707 C703 114.2(5)
F302 C707 C703 114.0(5)
F402 C707 C703 112.8(5)
F403 C707 C703 110.6(5)
F303 C707 C703 111.3(5)
F304 C708 F305 105.9(4)
F304 C708 F306 106.7(5)
F305 C708 F306 105.5(4)
F304 C708 C705 113.1(5)
F305 C708 C705 112.4(5)
F306 C708 C705 112.6(4)
C714 C709 C710 115.6(4)
C714 C709 B700 121.4(3)
C710 C709 B700 122.5(4)
C711 C710 C709 122.0(4)
C712 C711 C710 120.7(4)
C712 C711 C715 119.6(4)
C710 C711 C715 119.7(4)
C713 C712 C711 118.5(4)
C712 C713 C714 120.5(4)
C712 C713 C716 121.0(4)
C714 C713 C716 118.5(4)
C713 C714 C709 122.6(4)
F409 C715 F309 119.8(8)
F409 C715 F407 112.7(6)
F309 C715 F407 77.5(6)
F409 C715 F307 19.6(7)
F309 C715 F307 108.5(5)
F407 C715 F307 128.5(7)
F409 C715 F308 84.2(7)
F309 C715 F308 108.5(5)
F407 C715 F308 34.4(6)
F307 C715 F308 103.2(5)
F409 C715 F408 106.3(5)
F309 C715 F408 25.9(5)
F407 C715 F408 103.3(5)
F307 C715 F408 90.0(7)
F308 C715 F408 132.0(6)
F409 C715 C711 114.8(6)
F309 C715 C711 114.2(5)
F407 C715 C711 112.2(5)
F307 C715 C711 111.0(5)
F308 C715 C711 110.9(4)
F408 C715 C711 106.5(5)
F312 C716 F310 105.7(5)
F312 C716 F311 104.4(5)
F310 C716 F311 106.9(5)
F312 C716 C713 112.7(4)
F310 C716 C713 113.5(5)
F311 C716 C713 113.0(5)
C718 C717 C722 115.7(4)
C718 C717 B700 126.7(4)
C722 C717 B700 117.6(4)
C717 C718 C719 121.8(4)
C720 C719 C718 120.5(4)
C720 C719 C723 121.4(4)
C718 C719 C723 118.2(5)
C721 C720 C719 118.7(4)
C720 C721 C722 121.0(4)
C720 C721 C724 120.7(4)
C722 C721 C724 118.3(5)
C721 C722 C717 122.3(4)
F314 C723 F313 107.4(5)
F314 C723 F315 104.9(4)
F313 C723 F315 105.2(4)
F314 C723 C719 113.2(4)
F313 C723 C719 112.8(4)
F315 C723 C719 112.7(5)
F317 C724 F316 105.3(4)
F317 C724 F318 106.8(5)
F316 C724 F318 104.8(4)
F317 C724 C721 113.4(4)
F316 C724 C721 113.3(5)
F318 C724 C721 112.6(4)
C730 C725 C726 115.2(4)
C730 C725 B700 125.4(4)
C726 C725 B700 119.2(4)
C727 C726 C725 122.7(4)
C726 C727 C728 120.8(4)
C726 C727 C731 120.5(4)
C728 C727 C731 118.7(4)
C727 C728 C729 118.2(4)
C728 C729 C730 120.7(4)
C728 C729 C732 121.0(4)
C730 C729 C732 118.3(4)
C725 C730 C729 122.3(4)
F320 C731 F321 105.2(4)
F320 C731 F319 107.1(5)
F321 C731 F319 104.8(4)
F320 C731 C727 113.0(4)
F321 C731 C727 112.8(4)
F319 C731 C727 113.3(4)
F322 C732 F324 106.5(4)
F322 C732 F323 106.2(4)
F324 C732 F323 105.8(4)
F322 C732 C729 113.6(4)
F324 C732 C729 112.4(4)
F323 C732 C729 111.8(4)

loop_
_geom_bond_atom_site_label_1
_geom_bond_atom_site_label_2
_geom_bond_distance
Rh1 C1 1.989(4)
Rh1 C12 1.990(4)
Rh1 P2 2.3514(12)
Rh1 P1 2.3557(12)
P1 C16 1.848(5)
P1 C13 1.851(5)
P1 C19 1.861(6)
P2 C25 1.840(4)
P2 C22 1.856(5)
P2 C28 1.857(5)
C1 C2 1.400(6)
C1 C6 1.404(6)
C2 C3 1.402(7)
C3 C4 1.368(8)
C4 C5 1.368(7)
C5 C6 1.401(6)
C6 C7 1.466(6)
C7 C12 1.390(6)
C7 C8 1.399(6)
C8 C9 1.384(7)
C9 C10 1.370(7)
C10 C11 1.390(6)
C11 C12 1.395(6)
C13 C15 1.522(7)
C13 C14 1.543(7)
C16 C18 1.494(8)
C16 C17 1.534(8)
C19 C21 1.492(8)
C19 C20 1.514(8)
C22 C24 1.526(7)
C22 C23 1.539(7)
C25 C27 1.512(7)
C25 C26 1.531(6)
C28 C29 1.499(7)
C28 C30 1.538(6)
Rh2 C101 1.974(5)
Rh2 C112 1.985(5)
Rh2 P11 2.3602(14)
Rh2 P12 2.3607(14)
P11 C116 1.833(6)
P11 C113 1.845(6)
P11 C119 1.854(6)
P11 C316 1.875(8)
P11 C319 1.887(9)
P11 C313 1.901(8)
P12 C325 1.835(7)
P12 C322 1.839(8)
P12 C125 1.843(6)
P12 C328 1.845(8)
P12 C122 1.849(6)
P12 C128 1.874(6)
C101 C102 1.390(6)
C101 C106 1.408(7)
C102 C103 1.366(7)
C103 C104 1.374(9)
C104 C105 1.394(8)
C105 C106 1.394(7)
C106 C107 1.454(7)
C107 C112 1.395(6)
C107 C108 1.397(7)
C108 C109 1.393(8)
C109 C110 1.358(9)
C110 C111 1.390(7)
C111 C112 1.388(6)
C113 C115 1.517(7)
C113 C114 1.540(7)
C313 C315 1.507(8)
C313 C314 1.522(8)
C116 C117 1.528(7)
C116 C118 1.537(7)
C316 C317 1.530(8)
C316 C318 1.531(9)
C119 C120 1.509(7)
C119 C121 1.548(7)
C319 C321 1.495(8)
C319 C320 1.524(9)
C122 C123 1.520(7)
C122 C124 1.533(7)
C322 C324 1.513(8)
C322 C323 1.527(8)
C125 C127 1.509(7)
C125 C126 1.521(7)
C325 C327 1.520(8)
C325 C326 1.522(8)
C128 C130 1.502(7)
C128 C129 1.522(7)
C328 C329 1.518(8)
C328 C330 1.533(8)
B500 C525 1.635(6)
B500 C517 1.636(6)
B500 C509 1.638(6)
B500 C501 1.641(6)
C501 C506 1.386(6)
C501 C502 1.393(6)
C502 C503 1.382(6)
C503 C504 1.393(7)
C503 C507 1.480(7)
C504 C505 1.375(7)
C505 C506 1.390(6)
C505 C508 1.483(9)
C505 C608 1.494(10)
C507 F103 1.289(7)
C507 F3 1.307(6)
C507 F2 1.335(6)
C507 F102 1.363(7)
C507 F101 1.368(7)
C507 F1 1.370(6)
C508 F6 1.310(7)
C508 F5 1.327(7)
C508 F4 1.328(7)
C608 F104 1.317(8)
C608 F105 1.325(8)
C608 F106 1.328(8)
C509 C510 1.390(6)
C509 C514 1.394(6)
C510 C511 1.378(6)
C511 C512 1.401(6)
C511 C515 1.495(7)
C512 C513 1.382(7)
C513 C514 1.386(6)
C513 C516 1.490(7)
C515 F9 1.326(6)
C515 F8 1.330(6)
C515 F7 1.340(6)
C516 F10 1.289(7)
C516 F12 1.320(7)
C516 F11 1.355(7)
C517 C522 1.385(6)
C517 C518 1.404(6)
C518 C519 1.389(6)
C519 C520 1.367(6)
C519 C523 1.509(6)
C520 C521 1.397(6)
C521 C522 1.386(6)
C521 C524 1.488(6)
C523 F115 1.263(7)
C523 F15 1.286(5)
C523 F14 1.323(5)
C523 F114 1.328(7)
C523 F113 1.351(7)
C523 F13 1.358(5)
C524 F17 1.321(5)
C524 F16 1.323(5)
C524 F18 1.325(6)
C525 C526 1.385(6)
C525 C530 1.395(6)
C526 C527 1.383(6)
C527 C528 1.392(6)
C527 C631 1.487(10)
C527 C531 1.502(9)
C528 C529 1.357(7)
C529 C530 1.381(6)
C529 C532 1.495(7)
C531 F20 1.334(7)
C531 F19 1.337(7)
C531 F21 1.346(7)
C631 F120 1.333(8)
C631 F121 1.333(8)
C631 F119 1.333(8)
C532 F124 1.298(6)
C532 F24 1.301(6)
C532 F122 1.331(7)
C532 F123 1.339(7)
C532 F22 1.339(6)
C532 F23 1.341(6)
B700 C725 1.632(6)
B700 C709 1.633(6)
B700 C701 1.633(7)
B700 C717 1.642(6)
C701 C706 1.399(6)
C701 C702 1.399(6)
C702 C703 1.379(6)
C703 C704 1.383(6)
C703 C707 1.492(7)
C704 C705 1.376(7)
C705 C706 1.381(6)
C705 C708 1.497(7)
C707 F401 1.302(6)
C707 F301 1.317(6)
C707 F302 1.319(6)
C707 F402 1.337(7)
C707 F403 1.356(7)
C707 F303 1.366(6)
C708 F304 1.320(6)
C708 F305 1.329(6)
C708 F306 1.340(6)
C709 C714 1.399(6)
C709 C710 1.399(6)
C710 C711 1.388(6)
C711 C712 1.387(6)
C711 C715 1.518(7)
C712 C713 1.375(6)
C713 C714 1.386(6)
C713 C716 1.494(7)
C715 F409 1.296(6)
C715 F309 1.297(6)
C715 F407 1.326(6)
C715 F307 1.350(6)
C715 F308 1.368(6)
C715 F408 1.387(7)
C716 F312 1.309(6)
C716 F310 1.309(6)
C716 F311 1.313(6)
C717 C718 1.380(6)
C717 C722 1.412(6)
C718 C719 1.413(6)
C719 C720 1.374(7)
C719 C723 1.479(7)
C720 C721 1.368(7)
C721 C722 1.378(6)
C721 C724 1.506(7)
C723 F314 1.309(6)
C723 F313 1.318(6)
C723 F315 1.344(6)
C724 F317 1.305(6)
C724 F316 1.323(6)
C724 F318 1.326(6)
C725 C730 1.392(6)
C725 C726 1.411(6)
C726 C727 1.380(6)
C727 C728 1.382(6)
C727 C731 1.491(6)
C728 C729 1.384(6)
C729 C730 1.399(6)
C729 C732 1.491(7)
C731 F320 1.322(5)
C731 F321 1.327(6)
C731 F319 1.334(6)
C732 F322 1.330(5)
C732 F324 1.334(6)
C732 F323 1.343(6)
